data_1576409
loop_
_publ_author_name
'Li, Yu-Hao'
'Liu, Jiang-Tao'
'Sun, Ya-Bing'
'Huang, Yun-Peng'
'Hou, Jia-Wang'
'Xu, Yikai'
'Zhang, Chen-Chen'
'Xu, Tian-Yi'
'Tong, Fei'

_publ_section_title
;
 Photoinduced Dynamic Gelation and Deformations Based on Molecular Crystal
 Microrods Stimulated by Z-to-E Photoisomerization
;
_journal_name_full Nanoscale
_journal_paper_doi 10.1039/D5NR03308J
_journal_year 2025
_chemical_formula_sum 'C22 H14 N2'
_chemical_formula_weight 306.35
_space_group_crystal_system orthorhombic
_space_group_IT_number 61
_space_group_name_Hall '-P 2ac 2ab'
_space_group_name_H-M_alt 'P b c a'
_atom_sites_solution_hydrogens geom
_audit_creation_method SHELXL-2013
_audit_update_record
;
2025-11-11 deposited with the CCDC.	2025-12-05 downloaded from the CCDC.
;
_cell_angle_alpha 90
_cell_angle_beta 90
_cell_angle_gamma 90
_cell_formula_units_Z 8
_cell_length_a 14.0461(5)
_cell_length_b 12.8296(4)
_cell_length_c 17.1929(6)
_cell_measurement_reflns_used 4689
_cell_measurement_temperature 213(2)
_cell_measurement_theta_max 54.777
_cell_measurement_theta_min 4.738
_cell_volume 3098.26(18)
_computing_cell_refinement 'Bruker SAINT'
_computing_data_collection 'Bruker APEX2'
_computing_data_reduction 'Bruker SAINT'
_computing_molecular_graphics 'Bruker SHELXTL'
_computing_publication_material 'Bruker SHELXTL'
_computing_structure_refinement 'SHELXL-2013 (Sheldrick, 2013)'
_computing_structure_solution 'SHELXS-97 (Sheldrick 2008)'
_diffrn_ambient_temperature 213(2)
_diffrn_measured_fraction_theta_full 0.998
_diffrn_measured_fraction_theta_max 0.998
_diffrn_measurement_device_type 'Bruker APEX-II CCD'
_diffrn_measurement_method '\f and \w scans'
_diffrn_radiation_type MoK\a
_diffrn_radiation_wavelength 0.71073
_diffrn_reflns_av_R_equivalents 0.0817
_diffrn_reflns_av_unetI/netI 0.0522
_diffrn_reflns_Laue_measured_fraction_full 0.998
_diffrn_reflns_Laue_measured_fraction_max 0.998
_diffrn_reflns_limit_h_max 16
_diffrn_reflns_limit_h_min -17
_diffrn_reflns_limit_k_max 14
_diffrn_reflns_limit_k_min -15
_diffrn_reflns_limit_l_max 21
_diffrn_reflns_limit_l_min -21
_diffrn_reflns_number 20335
_diffrn_reflns_point_group_measured_fraction_full 0.998
_diffrn_reflns_point_group_measured_fraction_max 0.998
_diffrn_reflns_theta_full 25.242
_diffrn_reflns_theta_max 25.996
_diffrn_reflns_theta_min 2.900
_exptl_absorpt_coefficient_mu 0.078
_exptl_absorpt_correction_T_max 0.7456
_exptl_absorpt_correction_T_min 0.5914
_exptl_absorpt_correction_type multi-scan
_exptl_absorpt_process_details sadabs
_exptl_crystal_colour yellow
_exptl_crystal_density_diffrn 1.314
_exptl_crystal_description prismatic
_exptl_crystal_F_000 1280
_exptl_crystal_size_max 0.170
_exptl_crystal_size_mid 0.150
_exptl_crystal_size_min 0.120
_refine_diff_density_max 0.198
_refine_diff_density_min -0.192
_refine_diff_density_rms 0.039
_refine_ls_extinction_method none
_refine_ls_goodness_of_fit_ref 1.081
_refine_ls_hydrogen_treatment constr
_refine_ls_matrix_type full
_refine_ls_number_parameters 217
_refine_ls_number_reflns 3043
_refine_ls_number_restraints 0
_refine_ls_restrained_S_all 1.081
_refine_ls_R_factor_all 0.0910
_refine_ls_R_factor_gt 0.0536
_refine_ls_shift/su_max 0.001
_refine_ls_shift/su_mean 0.000
_refine_ls_structure_factor_coef Fsqd
_refine_ls_weighting_details 'w=1/[\s^2^(Fo^2^)+(0.0290P)^2^+1.2390P] where P=(Fo^2^+2Fc^2^)/3'
_refine_ls_weighting_scheme calc
_refine_ls_wR_factor_gt 0.0992
_refine_ls_wR_factor_ref 0.1156
_reflns_Friedel_coverage 0.000
_reflns_number_gt 2112
_reflns_number_total 3043
_reflns_threshold_expression 'I > 2\s(I)'
_cod_data_source_file d5nr03308j10.cif
_cod_data_source_block d8v23273
_cod_database_code 1576409
_shelx_space_group_comment
; 
The symmetry employed for this shelxl refinement is uniquely defined 
by the following loop, which should always be used as a source of 
symmetry information in preference to the above space-group names. 
They are only intended as comments. 
;
_shelx_estimated_absorpt_t_min 0.987
_shelx_estimated_absorpt_t_max 0.991
_shelxl_version_number 2013-4

loop_
_space_group_symop_operation_xyz
'x, y, z'
'-x+1/2, -y, z+1/2'
'-x, y+1/2, -z+1/2'
'x+1/2, -y+1/2, -z'
'-x, -y, -z'
'x-1/2, y, -z-1/2'
'x, -y-1/2, z-1/2'
'-x-1/2, y-1/2, z'

loop_
_atom_site_label
_atom_site_type_symbol
_atom_site_fract_x
_atom_site_fract_y
_atom_site_fract_z
_atom_site_U_iso_or_equiv
_atom_site_adp_type
_atom_site_occupancy
_atom_site_site_symmetry_order
_atom_site_calc_flag
_atom_site_refinement_flags_posn
_atom_site_refinement_flags_adp
_atom_site_refinement_flags_occupancy
_atom_site_disorder_assembly
_atom_site_disorder_group
N1 N 0.46175(15) 0.71893(13) 0.31398(11) 0.0543(6) Uani 1 1 d . . . . .
N2 N 0.60116(14) 0.32054(12) 0.44064(12) 0.0506(5) Uani 1 1 d . . . . .
C1 C 0.64684(13) 0.83479(13) 0.43512(11) 0.0308(4) Uani 1 1 d . . . . .
C2 C 0.62733(13) 0.89550(13) 0.50146(11) 0.0310(4) Uani 1 1 d . . . . .
C3 C 0.60895(14) 0.85192(15) 0.57604(12) 0.0382(5) Uani 1 1 d . . . . .
H3 H 0.6095 0.7791 0.5821 0.046 Uiso 1 1 calc R U . . .
C4 C 0.59068(16) 0.91312(16) 0.63854(13) 0.0450(5) Uani 1 1 d . . . . .
H4 H 0.5799 0.8823 0.6873 0.054 Uiso 1 1 calc R U . . .
C5 C 0.58770(15) 1.02317(16) 0.63117(13) 0.0455(6) Uani 1 1 d . . . . .
H5 H 0.5747 1.0648 0.6749 0.055 Uiso 1 1 calc R U . . .
C6 C 0.60356(14) 1.06806(15) 0.56141(12) 0.0396(5) Uani 1 1 d . . . . .
H6 H 0.6014 1.1411 0.5571 0.048 Uiso 1 1 calc R U . . .
C7 C 0.62355(13) 1.00712(14) 0.49420(12) 0.0327(5) Uani 1 1 d . . . . .
C8 C 0.63838(13) 1.05223(13) 0.42178(12) 0.0356(5) Uani 1 1 d . . . . .
H8 H 0.6343 1.1251 0.4170 0.043 Uiso 1 1 calc R U . . .
C9 C 0.65901(13) 0.99322(14) 0.35626(12) 0.0340(5) Uani 1 1 d . . . . .
C10 C 0.67358(15) 1.04010(16) 0.28217(13) 0.0433(5) Uani 1 1 d . . . . .
H10 H 0.6671 1.1127 0.2770 0.052 Uiso 1 1 calc R U . . .
C11 C 0.69641(16) 0.98284(18) 0.21930(13) 0.0507(6) Uani 1 1 d . . . . .
H11 H 0.7049 1.0154 0.1708 0.061 Uiso 1 1 calc R U . . .
C12 C 0.70757(16) 0.87379(17) 0.22608(13) 0.0508(6) Uani 1 1 d . . . . .
H12 H 0.7258 0.8345 0.1824 0.061 Uiso 1 1 calc R U . . .
C13 C 0.69225(15) 0.82530(15) 0.29483(12) 0.0418(5) Uani 1 1 d . . . . .
H13 H 0.6998 0.7526 0.2979 0.050 Uiso 1 1 calc R U . . .
C14 C 0.66498(13) 0.88162(14) 0.36278(12) 0.0325(5) Uani 1 1 d . . . . .
C15 C 0.64892(14) 0.72015(13) 0.44446(11) 0.0333(5) Uani 1 1 d . . . . .
H15 H 0.6947 0.6927 0.4787 0.040 Uiso 1 1 calc R U . . .
C16 C 0.59165(14) 0.65196(13) 0.40859(11) 0.0316(4) Uani 1 1 d . . . . .
C17 C 0.51970(15) 0.69039(13) 0.35577(12) 0.0365(5) Uani 1 1 d . . . . .
C18 C 0.59455(13) 0.53745(13) 0.41977(11) 0.0320(4) Uani 1 1 d . . . . .
C19 C 0.56008(15) 0.46992(14) 0.36340(12) 0.0411(5) Uani 1 1 d . . . . .
H19 H 0.5332 0.4959 0.3172 0.049 Uiso 1 1 calc R U . . .
C20 C 0.56588(17) 0.36356(16) 0.37625(14) 0.0514(6) Uani 1 1 d . . . . .
H20 H 0.5435 0.3188 0.3370 0.062 Uiso 1 1 calc R U . . .
C21 C 0.63239(15) 0.38637(15) 0.49442(13) 0.0431(5) Uani 1 1 d . . . . .
H21 H 0.6572 0.3581 0.5406 0.052 Uiso 1 1 calc R U . . .
C22 C 0.63094(14) 0.49357(14) 0.48709(12) 0.0362(5) Uani 1 1 d . . . . .
H22 H 0.6543 0.5362 0.5273 0.043 Uiso 1 1 calc R U . . .

loop_
_atom_site_aniso_label
_atom_site_aniso_U_11
_atom_site_aniso_U_22
_atom_site_aniso_U_33
_atom_site_aniso_U_23
_atom_site_aniso_U_13
_atom_site_aniso_U_12
N1 0.0648(14) 0.0363(10) 0.0617(13) -0.0020(9) -0.0216(11) 0.0006(9)
N2 0.0548(12) 0.0238(9) 0.0732(14) 0.0018(9) 0.0076(11) -0.0015(8)
C1 0.0273(11) 0.0211(9) 0.0439(12) -0.0012(8) -0.0025(9) -0.0010(7)
C2 0.0259(10) 0.0251(9) 0.0421(12) -0.0017(9) -0.0027(9) -0.0011(8)
C3 0.0389(12) 0.0295(10) 0.0462(13) 0.0000(9) -0.0015(10) -0.0005(9)
C4 0.0477(14) 0.0461(12) 0.0414(13) -0.0016(10) -0.0011(10) -0.0012(10)
C5 0.0444(14) 0.0427(12) 0.0493(14) -0.0146(11) -0.0012(11) 0.0025(10)
C6 0.0348(12) 0.0280(10) 0.0561(14) -0.0112(10) -0.0045(10) 0.0002(9)
C7 0.0257(11) 0.0246(9) 0.0477(12) -0.0039(9) -0.0038(9) -0.0005(7)
C8 0.0326(11) 0.0186(9) 0.0555(13) 0.0001(9) -0.0049(10) -0.0006(8)
C9 0.0282(11) 0.0258(9) 0.0479(13) 0.0036(9) -0.0032(9) -0.0027(8)
C10 0.0399(13) 0.0345(11) 0.0556(14) 0.0113(11) -0.0046(11) -0.0051(9)
C11 0.0530(15) 0.0545(14) 0.0444(14) 0.0117(12) -0.0002(11) -0.0095(11)
C12 0.0544(16) 0.0513(14) 0.0467(14) -0.0045(11) 0.0097(12) -0.0078(11)
C13 0.0411(13) 0.0327(11) 0.0517(14) -0.0027(10) 0.0058(10) -0.0028(9)
C14 0.0281(11) 0.0271(9) 0.0424(12) -0.0005(9) -0.0004(9) -0.0016(8)
C15 0.0350(11) 0.0233(9) 0.0418(12) -0.0001(8) 0.0003(9) 0.0024(8)
C16 0.0340(11) 0.0247(9) 0.0359(11) -0.0006(8) 0.0036(9) 0.0016(8)
C17 0.0463(13) 0.0205(9) 0.0427(12) -0.0031(9) 0.0005(10) -0.0035(9)
C18 0.0328(11) 0.0216(9) 0.0417(11) -0.0019(8) 0.0080(9) -0.0005(8)
C19 0.0507(14) 0.0284(10) 0.0443(13) -0.0032(10) 0.0027(10) -0.0037(9)
C20 0.0608(16) 0.0291(11) 0.0641(16) -0.0109(11) 0.0045(13) -0.0074(10)
C21 0.0399(13) 0.0311(11) 0.0584(14) 0.0086(10) 0.0075(11) 0.0019(9)
C22 0.0366(12) 0.0288(10) 0.0432(12) 0.0016(9) 0.0038(10) -0.0010(8)

loop_
_atom_type_symbol
_atom_type_description
_atom_type_scat_dispersion_real
_atom_type_scat_dispersion_imag
_atom_type_scat_source
C C 0.0033 0.0016 'International Tables Vol C Tables 4.2.6.8 and 6.1.1.4'
H H 0.0000 0.0000 'International Tables Vol C Tables 4.2.6.8 and 6.1.1.4'
N N 0.0061 0.0033 'International Tables Vol C Tables 4.2.6.8 and 6.1.1.4'

loop_
_geom_angle_atom_site_label_1
_geom_angle_atom_site_label_2
_geom_angle_atom_site_label_3
_geom_angle
_geom_angle_site_symmetry_1
_geom_angle_site_symmetry_3
_geom_angle_publ_flag
C21 N2 C20 116.00(17) . . ?
C14 C1 C2 121.07(16) . . ?
C14 C1 C15 121.17(16) . . ?
C2 C1 C15 117.76(17) . . ?
C1 C2 C3 123.23(16) . . ?
C1 C2 C7 119.18(18) . . ?
C3 C2 C7 117.58(17) . . ?
C4 C3 C2 121.42(18) . . ?
C4 C3 H3 119.3 . . ?
C2 C3 H3 119.3 . . ?
C3 C4 C5 120.8(2) . . ?
C3 C4 H4 119.6 . . ?
C5 C4 H4 119.6 . . ?
C6 C5 C4 119.97(19) . . ?
C6 C5 H5 120.0 . . ?
C4 C5 H5 120.0 . . ?
C5 C6 C7 121.33(18) . . ?
C5 C6 H6 119.3 . . ?
C7 C6 H6 119.3 . . ?
C8 C7 C6 121.91(17) . . ?
C8 C7 C2 119.15(17) . . ?
C6 C7 C2 118.93(18) . . ?
C9 C8 C7 122.13(16) . . ?
C9 C8 H8 118.9 . . ?
C7 C8 H8 118.9 . . ?
C8 C9 C10 121.73(17) . . ?
C8 C9 C14 119.45(18) . . ?
C10 C9 C14 118.81(19) . . ?
C11 C10 C9 121.49(19) . . ?
C11 C10 H10 119.3 . . ?
C9 C10 H10 119.3 . . ?
C10 C11 C12 120.1(2) . . ?
C10 C11 H11 120.0 . . ?
C12 C11 H11 120.0 . . ?
C13 C12 C11 120.7(2) . . ?
C13 C12 H12 119.7 . . ?
C11 C12 H12 119.7 . . ?
C12 C13 C14 121.69(19) . . ?
C12 C13 H13 119.2 . . ?
C14 C13 H13 119.2 . . ?
C1 C14 C13 123.88(16) . . ?
C1 C14 C9 118.96(17) . . ?
C13 C14 C9 117.13(18) . . ?
C16 C15 C1 125.99(18) . . ?
C16 C15 H15 117.0 . . ?
C1 C15 H15 117.0 . . ?
C15 C16 C17 119.11(17) . . ?
C15 C16 C18 124.84(18) . . ?
C17 C16 C18 116.03(16) . . ?
N1 C17 C16 178.6(2) . . ?
C22 C18 C19 117.32(17) . . ?
C22 C18 C16 121.43(17) . . ?
C19 C18 C16 121.25(18) . . ?
C20 C19 C18 118.9(2) . . ?
C20 C19 H19 120.5 . . ?
C18 C19 H19 120.5 . . ?
N2 C20 C19 124.2(2) . . ?
N2 C20 H20 117.9 . . ?
C19 C20 H20 117.9 . . ?
N2 C21 C22 124.4(2) . . ?
N2 C21 H21 117.8 . . ?
C22 C21 H21 117.8 . . ?
C21 C22 C18 119.10(19) . . ?
C21 C22 H22 120.4 . . ?
C18 C22 H22 120.4 . . ?

loop_
_geom_bond_atom_site_label_1
_geom_bond_atom_site_label_2
_geom_bond_distance
_geom_bond_site_symmetry_2
_geom_bond_publ_flag
N1 C17 1.146(3) . ?
N2 C21 1.327(3) . ?
N2 C20 1.333(3) . ?
C1 C14 1.404(3) . ?
C1 C2 1.408(2) . ?
C1 C15 1.480(2) . ?
C2 C3 1.422(3) . ?
C2 C7 1.438(2) . ?
C3 C4 1.355(3) . ?
C3 H3 0.9400 . ?
C4 C5 1.418(3) . ?
C4 H4 0.9400 . ?
C5 C6 1.349(3) . ?
C5 H5 0.9400 . ?
C6 C7 1.423(3) . ?
C6 H6 0.9400 . ?
C7 C8 1.389(3) . ?
C8 C9 1.388(3) . ?
C8 H8 0.9400 . ?
C9 C10 1.423(3) . ?
C9 C14 1.439(2) . ?
C10 C11 1.346(3) . ?
C10 H10 0.9400 . ?
C11 C12 1.413(3) . ?
C11 H11 0.9400 . ?
C12 C13 1.353(3) . ?
C12 H12 0.9400 . ?
C13 C14 1.426(3) . ?
C13 H13 0.9400 . ?
C15 C16 1.339(3) . ?
C15 H15 0.9400 . ?
C16 C17 1.445(3) . ?
C16 C18 1.482(2) . ?
C18 C22 1.385(3) . ?
C18 C19 1.387(3) . ?
C19 C20 1.385(3) . ?
C19 H19 0.9400 . ?
C20 H20 0.9400 . ?
C21 C22 1.381(3) . ?
C21 H21 0.9400 . ?
C22 H22 0.9400 . ?

loop_
_geom_torsion_atom_site_label_1
_geom_torsion_atom_site_label_2
_geom_torsion_atom_site_label_3
_geom_torsion_atom_site_label_4
_geom_torsion
_geom_torsion_site_symmetry_1
_geom_torsion_site_symmetry_2
_geom_torsion_site_symmetry_3
_geom_torsion_site_symmetry_4
_geom_torsion_publ_flag
C14 C1 C2 C3 -179.70(18) . . . . ?
C15 C1 C2 C3 -0.5(3) . . . . ?
C14 C1 C2 C7 1.6(3) . . . . ?
C15 C1 C2 C7 -179.20(17) . . . . ?
C1 C2 C3 C4 179.84(19) . . . . ?
C7 C2 C3 C4 -1.5(3) . . . . ?
C2 C3 C4 C5 1.1(3) . . . . ?
C3 C4 C5 C6 -0.3(3) . . . . ?
C4 C5 C6 C7 -0.1(3) . . . . ?
C5 C6 C7 C8 178.9(2) . . . . ?
C5 C6 C7 C2 -0.4(3) . . . . ?
C1 C2 C7 C8 0.6(3) . . . . ?
C3 C2 C7 C8 -178.14(17) . . . . ?
C1 C2 C7 C6 179.84(17) . . . . ?
C3 C2 C7 C6 1.1(3) . . . . ?
C6 C7 C8 C9 179.22(18) . . . . ?
C2 C7 C8 C9 -1.5(3) . . . . ?
C7 C8 C9 C10 179.64(19) . . . . ?
C7 C8 C9 C14 0.3(3) . . . . ?
C8 C9 C10 C11 178.0(2) . . . . ?
C14 C9 C10 C11 -2.7(3) . . . . ?
C9 C10 C11 C12 -0.8(3) . . . . ?
C10 C11 C12 C13 2.3(3) . . . . ?
C11 C12 C13 C14 -0.3(3) . . . . ?
C2 C1 C14 C13 175.05(18) . . . . ?
C15 C1 C14 C13 -4.1(3) . . . . ?
C2 C1 C14 C9 -2.9(3) . . . . ?
C15 C1 C14 C9 177.99(17) . . . . ?
C12 C13 C14 C1 179.0(2) . . . . ?
C12 C13 C14 C9 -3.0(3) . . . . ?
C8 C9 C14 C1 1.9(3) . . . . ?
C10 C9 C14 C1 -177.45(17) . . . . ?
C8 C9 C14 C13 -176.15(17) . . . . ?
C10 C9 C14 C13 4.5(3) . . . . ?
C14 C1 C15 C16 -62.1(3) . . . . ?
C2 C1 C15 C16 118.7(2) . . . . ?
C1 C15 C16 C17 -0.4(3) . . . . ?
C1 C15 C16 C18 -179.22(18) . . . . ?
C15 C16 C18 C22 24.1(3) . . . . ?
C17 C16 C18 C22 -154.68(18) . . . . ?
C15 C16 C18 C19 -156.4(2) . . . . ?
C17 C16 C18 C19 24.8(3) . . . . ?
C22 C18 C19 C20 -1.6(3) . . . . ?
C16 C18 C19 C20 178.98(19) . . . . ?
C21 N2 C20 C19 -0.3(3) . . . . ?
C18 C19 C20 N2 1.4(3) . . . . ?
C20 N2 C21 C22 -0.5(3) . . . . ?
N2 C21 C22 C18 0.2(3) . . . . ?
C19 C18 C22 C21 0.8(3) . . . . ?
C16 C18 C22 C21 -179.70(18) . . . . ?
